data_2243392
loop_
_publ_author_name
'Harish Chinthal, Chayanna'
'Yathirajan, Hemmige S.'
'Archana, Sreeramapura D.'
'Foro, Sabine'
'Glidewell, Christopher'

_publ_section_title
;
 Three 4-(4-fluorophenyl)piperazin-1-ium salts containing organic anions:
 supramolecular assembly in one, two and three dimensions
;
_journal_coeditor_code WM5557
_journal_issue 6
_journal_name_full 'Acta Crystallographica Section E'
_journal_page_first 841
_journal_page_last 847
_journal_paper_doi 10.1107/S2056989020006398
_journal_volume 76
_journal_year 2020
_chemical_formula_iupac 'C10 H14 F N2 +, C7 H3 N2 O7 -'
_chemical_formula_moiety 'C10 H14 F N2 +, C7 H3 N2 O7 -'
_chemical_formula_sum 'C17 H17 F N4 O7'
_chemical_formula_weight 408.35
_chemical_name_systematic
;
4-(4-Fluorophenyl)piperazin-1-ium 2-hydroxy-3,5-dinitrobenzoate
;
_space_group_crystal_system monoclinic
_space_group_IT_number 14
_space_group_name_Hall '-P 2ybc'
_space_group_name_H-M_alt 'P 1 21/c 1'
_atom_sites_solution_hydrogens mixed
_atom_sites_solution_primary difmap
_audit_creation_method SHELXL-2014
_cell_angle_alpha 90
_cell_angle_beta 108.970(5)
_cell_angle_gamma 90
_cell_formula_units_Z 4
_cell_length_a 10.6829(6)
_cell_length_b 13.1701(6)
_cell_length_c 13.5563(7)
_cell_measurement_reflns_used 3905
_cell_measurement_temperature 293(2)
_cell_measurement_theta_max 27.783
_cell_measurement_theta_min 2.626
_cell_volume 1803.71(17)
_computing_cell_refinement
;
CrysAlis RED (Oxford Diffraction, 2009)
;
_computing_data_collection
;
CrysAlis CCD (Oxford Diffraction, 2009)
;
_computing_data_reduction
;
CrysAlis RED (Oxford Diffraction, 2009)
;
_computing_molecular_graphics
;
PLATON (Spek, 2020)
;
_computing_publication_material
;
SHELXL2014 (Sheldrick, 2015b) and PLATON (Spek, 2020)
;
_computing_structure_refinement
;
SHELXL2014 (Sheldrick, 2015b)
;
_computing_structure_solution
;
SHELXT (Sheldrick, 2015a)
;
_diffrn_ambient_temperature 293(2)
_diffrn_measured_fraction_theta_full 0.999
_diffrn_measured_fraction_theta_max 0.919
_diffrn_measurement_device_type
;
Oxford Diffraction Xcalibur with Sapphire CCD
;
_diffrn_measurement_method '\w scans'
_diffrn_radiation_monochromator graphite
_diffrn_radiation_type MoK\a
_diffrn_radiation_wavelength 0.71073
_diffrn_reflns_av_R_equivalents 0.0112
_diffrn_reflns_av_unetI/netI 0.0191
_diffrn_reflns_limit_h_max 8
_diffrn_reflns_limit_h_min -13
_diffrn_reflns_limit_k_max 12
_diffrn_reflns_limit_k_min -17
_diffrn_reflns_limit_l_max 17
_diffrn_reflns_limit_l_min -11
_diffrn_reflns_number 7194
_diffrn_reflns_theta_full 25.242
_diffrn_reflns_theta_max 27.783
_diffrn_reflns_theta_min 2.626
_diffrn_source 'Enhance (Mo) X-ray Source'
_diffrn_standards_decay_% 0
_diffrn_standards_interval_count 0
_diffrn_standards_interval_time 0
_diffrn_standards_number 0
_exptl_absorpt_coefficient_mu 0.125
_exptl_absorpt_correction_T_max 0.958
_exptl_absorpt_correction_T_min 0.874
_exptl_absorpt_correction_type multi-scan
_exptl_absorpt_process_details
;
(CrysAlis RED; Oxford Diffraction, 2009)
;
_exptl_crystal_colour yellow
_exptl_crystal_density_diffrn 1.504
_exptl_crystal_description block
_exptl_crystal_F_000 848
_exptl_crystal_size_max 0.500
_exptl_crystal_size_mid 0.440
_exptl_crystal_size_min 0.340
_refine_diff_density_max 0.292
_refine_diff_density_min -0.201
_refine_ls_extinction_method none
_refine_ls_goodness_of_fit_ref 1.025
_refine_ls_hydrogen_treatment mixed
_refine_ls_matrix_type full
_refine_ls_number_parameters 271
_refine_ls_number_reflns 3905
_refine_ls_number_restraints 0
_refine_ls_restrained_S_all 1.025
_refine_ls_R_factor_all 0.0614
_refine_ls_R_factor_gt 0.0407
_refine_ls_shift/su_max 0.000
_refine_ls_shift/su_mean 0.000
_refine_ls_structure_factor_coef Fsqd
_refine_ls_weighting_details 'w=1/[\s^2^(Fo^2^)+(0.0493P)^2^+0.4487P] where P=(Fo^2^+2Fc^2^)/3'
_refine_ls_weighting_scheme calc
_refine_ls_wR_factor_gt 0.0979
_refine_ls_wR_factor_ref 0.1078
_reflns_number_gt 2845
_reflns_number_total 3905
_reflns_threshold_expression 'I > 2\s(I)'
_cod_data_source_file wm5557sup1.cif
_cod_data_source_block I
_cod_original_sg_symbol_H-M 'P 21/c'
_cod_database_code 2243392
_shelx_space_group_comment
;
The symmetry employed for this shelxl refinement is uniquely defined
by the following loop, which should always be used as a source of
symmetry information in preference to the above space-group names.
They are only intended as comments.
;
_shelx_estimated_absorpt_t_min 0.940
_shelx_estimated_absorpt_t_max 0.959
_shelxl_version_number 2.014

loop_
_space_group_symop_operation_xyz
'x, y, z'
'-x, y+1/2, -z+1/2'
'-x, -y, -z'
'x, -y-1/2, z-1/2'

loop_
_atom_site_type_symbol
_atom_site_label
_atom_site_fract_x
_atom_site_fract_y
_atom_site_fract_z
_atom_site_U_iso_or_equiv
_atom_site_adp_type
_atom_site_calc_flag
_atom_site_occupancy
_atom_site_disorder_assembly
_atom_site_disorder_group
N N1 0.23326(15) 0.37624(11) 0.56770(10) 0.0410(3) Uani d 1 . .
H H11 0.2339(18) 0.3081(15) 0.5648(13) 0.049 Uiso d 1 . .
H H12 0.1870(18) 0.3961(14) 0.6103(14) 0.049 Uiso d 1 . .
C C2 0.16795(18) 0.41660(13) 0.46103(12) 0.0458(4) Uani d 1 . .
H H2A 0.0754 0.3969 0.4369 0.055 Uiso calc 1 . .
H H2B 0.2098 0.3883 0.4135 0.055 Uiso calc 1 . .
C C3 0.17888(16) 0.53003(12) 0.46196(13) 0.0446(4) Uani d 1 . .
H H3A 0.1373 0.5561 0.3920 0.054 Uiso calc 1 . .
H H3B 0.1328 0.5583 0.5066 0.054 Uiso calc 1 . .
N N4 0.31711(13) 0.56110(10) 0.49976(10) 0.0386(3) Uani d 1 . .
C C5 0.38008(18) 0.52566(14) 0.60598(13) 0.0507(4) Uani d 1 . .
H H5A 0.3366 0.5558 0.6515 0.061 Uiso calc 1 . .
H H5B 0.4721 0.5466 0.6302 0.061 Uiso calc 1 . .
C C6 0.37196(18) 0.41196(14) 0.61064(15) 0.0527(4) Uani d 1 . .
H H6A 0.4238 0.3820 0.5712 0.063 Uiso calc 1 . .
H H6B 0.4093 0.3898 0.6825 0.063 Uiso calc 1 . .
C C21 0.34479(15) 0.66117(12) 0.47504(12) 0.0369(3) Uani d 1 . .
C C22 0.29655(18) 0.69322(13) 0.37175(13) 0.0481(4) Uani d 1 . .
H H22 0.2418 0.6502 0.3218 0.058 Uiso calc 1 . .
C C23 0.3279(2) 0.78703(14) 0.34172(15) 0.0545(5) Uani d 1 . .
H H23 0.2948 0.8074 0.2724 0.065 Uiso calc 1 . .
C C24 0.40826(18) 0.84938(13) 0.41541(16) 0.0505(4) Uani d 1 . .
F F24 0.44076(13) 0.94182(8) 0.38489(10) 0.0748(4) Uani d 1 . .
C C25 0.45600(18) 0.82219(13) 0.51707(16) 0.0533(5) Uani d 1 . .
H H25 0.5101 0.8664 0.5660 0.064 Uiso calc 1 . .
C C26 0.42392(17) 0.72812(13) 0.54787(13) 0.0464(4) Uani d 1 . .
H H26 0.4557 0.7097 0.6179 0.056 Uiso calc 1 . .
C C37 0.15341(16) 0.07140(13) 0.28960(12) 0.0422(4) Uani d 1 . .
O O31 0.11601(13) 0.02065(10) 0.21079(8) 0.0549(3) Uani d 1 . .
O O32 0.19930(15) 0.16315(11) 0.28736(10) 0.0644(4) Uani d 1 . .
H H32 0.224(3) 0.1886(19) 0.358(2) 0.097 Uiso d 1 . .
C C31 0.15560(14) 0.03293(11) 0.39367(11) 0.0336(3) Uani d 1 . .
C C32 0.21010(14) 0.09577(11) 0.48464(11) 0.0328(3) Uani d 1 . .
O O33 0.24279(12) 0.18739(8) 0.47606(8) 0.0461(3) Uani d 1 . .
C C33 0.22155(15) 0.04718(11) 0.58166(11) 0.0346(3) Uani d 1 . .
C C34 0.17610(15) -0.04917(12) 0.58678(12) 0.0384(4) Uani d 1 . .
H H34 0.1844 -0.0782 0.6511 0.046 Uiso calc 1 . .
C C35 0.11827(15) -0.10288(12) 0.49668(12) 0.0379(3) Uani d 1 . .
C C36 0.10914(14) -0.06281(12) 0.39986(12) 0.0365(3) Uani d 1 . .
H H36 0.0717 -0.1008 0.3396 0.044 Uiso calc 1 . .
N N33 0.28212(14) 0.09929(11) 0.68062(10) 0.0456(3) Uani d 1 . .
O O34 0.33859(15) 0.17925(10) 0.68299(10) 0.0654(4) Uani d 1 . .
O O35 0.2769(2) 0.05901(14) 0.75965(10) 0.0944(6) Uani d 1 . .
N N35 0.06646(15) -0.20338(11) 0.50384(13) 0.0497(4) Uani d 1 . .
O O36 0.09063(16) -0.24215(11) 0.58996(12) 0.0768(5) Uani d 1 . .
O O37 -0.00086(15) -0.24444(10) 0.42356(12) 0.0668(4) Uani d 1 . .

loop_
_atom_site_aniso_label
_atom_site_aniso_U_11
_atom_site_aniso_U_22
_atom_site_aniso_U_33
_atom_site_aniso_U_12
_atom_site_aniso_U_13
_atom_site_aniso_U_23
N1 0.0566(9) 0.0317(7) 0.0400(7) -0.0031(6) 0.0228(6) -0.0008(6)
C2 0.0570(10) 0.0409(9) 0.0380(8) -0.0130(8) 0.0132(7) -0.0001(7)
C3 0.0416(9) 0.0372(9) 0.0506(9) -0.0068(7) 0.0088(7) 0.0042(7)
N4 0.0405(7) 0.0348(7) 0.0378(7) -0.0064(6) 0.0091(5) 0.0011(5)
C5 0.0513(10) 0.0503(10) 0.0426(9) -0.0115(8) 0.0044(8) 0.0038(8)
C6 0.0504(10) 0.0503(11) 0.0544(10) 0.0019(8) 0.0131(8) 0.0131(9)
C21 0.0373(8) 0.0338(8) 0.0422(8) -0.0041(6) 0.0166(6) -0.0040(6)
C22 0.0613(11) 0.0398(9) 0.0434(9) -0.0120(8) 0.0171(8) -0.0032(7)
C23 0.0682(12) 0.0464(10) 0.0528(10) -0.0056(9) 0.0251(9) 0.0068(8)
C24 0.0522(10) 0.0331(9) 0.0740(13) -0.0064(8) 0.0313(9) 0.0020(8)
F24 0.0864(9) 0.0408(6) 0.1059(10) -0.0168(6) 0.0432(7) 0.0086(6)
C25 0.0485(10) 0.0404(10) 0.0705(12) -0.0149(8) 0.0187(9) -0.0135(9)
C26 0.0464(9) 0.0439(10) 0.0466(9) -0.0088(8) 0.0121(7) -0.0059(7)
C37 0.0451(9) 0.0506(10) 0.0317(8) 0.0017(8) 0.0138(7) 0.0028(7)
O31 0.0654(8) 0.0674(8) 0.0314(6) -0.0048(7) 0.0151(5) -0.0039(6)
O32 0.1018(11) 0.0559(8) 0.0392(7) -0.0167(8) 0.0279(7) 0.0062(6)
C31 0.0340(7) 0.0384(8) 0.0304(7) 0.0037(6) 0.0132(6) 0.0013(6)
C32 0.0346(7) 0.0330(8) 0.0337(7) 0.0025(6) 0.0152(6) 0.0016(6)
O33 0.0662(8) 0.0337(6) 0.0416(6) -0.0063(5) 0.0219(5) 0.0001(5)
C33 0.0364(8) 0.0376(8) 0.0312(7) 0.0025(6) 0.0126(6) -0.0002(6)
C34 0.0393(8) 0.0419(9) 0.0370(8) 0.0051(7) 0.0165(7) 0.0095(7)
C35 0.0362(8) 0.0323(8) 0.0476(9) 0.0007(6) 0.0169(7) 0.0039(7)
C36 0.0341(8) 0.0374(8) 0.0387(8) 0.0005(6) 0.0130(6) -0.0037(6)
N33 0.0534(8) 0.0503(9) 0.0327(7) 0.0013(7) 0.0133(6) 0.0002(6)
O34 0.0900(11) 0.0529(8) 0.0464(7) -0.0153(7) 0.0128(7) -0.0104(6)
O35 0.1494(17) 0.0992(13) 0.0325(7) -0.0423(11) 0.0265(8) 0.0008(7)
N35 0.0475(8) 0.0385(8) 0.0662(10) -0.0035(6) 0.0228(7) 0.0050(7)
O36 0.0962(11) 0.0551(9) 0.0759(10) -0.0183(8) 0.0235(8) 0.0238(8)
O37 0.0731(9) 0.0487(8) 0.0777(10) -0.0215(7) 0.0232(8) -0.0112(7)

loop_
_atom_type_symbol
_atom_type_description
_atom_type_scat_dispersion_real
_atom_type_scat_dispersion_imag
_atom_type_scat_source
C C 0.0033 0.0016 'International Tables Vol C Tables 4.2.6.8 and 6.1.1.4'
H H 0.0000 0.0000 'International Tables Vol C Tables 4.2.6.8 and 6.1.1.4'
N N 0.0061 0.0033 'International Tables Vol C Tables 4.2.6.8 and 6.1.1.4'
O O 0.0106 0.0060 'International Tables Vol C Tables 4.2.6.8 and 6.1.1.4'
F F 0.0171 0.0103 'International Tables Vol C Tables 4.2.6.8 and 6.1.1.4'

loop_
_geom_angle_atom_site_label_1
_geom_angle_atom_site_label_2
_geom_angle_atom_site_label_3
_geom_angle_site_symmetry_1
_geom_angle_site_symmetry_3
_geom_angle
_geom_angle_publ_flag
C6 N1 C2 . . 111.24(13) ?
C6 N1 H11 . . 108.3(12) ?
C2 N1 H11 . . 108.8(11) ?
C6 N1 H12 . . 109.8(11) ?
C2 N1 H12 . . 109.5(11) ?
H11 N1 H12 . . 109.1(16) ?
N1 C2 C3 . . 109.76(13) ?
N1 C2 H2A . . 109.7 ?
C3 C2 H2A . . 109.7 ?
N1 C2 H2B . . 109.7 ?
C3 C2 H2B . . 109.7 ?
H2A C2 H2B . . 108.2 ?
N4 C3 C2 . . 110.53(14) ?
N4 C3 H3A . . 109.5 ?
C2 C3 H3A . . 109.5 ?
N4 C3 H3B . . 109.5 ?
C2 C3 H3B . . 109.5 ?
H3A C3 H3B . . 108.1 ?
C21 N4 C5 . . 117.95(13) ?
C21 N4 C3 . . 116.41(13) ?
C5 N4 C3 . . 110.38(13) ?
N4 C5 C6 . . 110.31(14) ?
N4 C5 H5A . . 109.6 ?
C6 C5 H5A . . 109.6 ?
N4 C5 H5B . . 109.6 ?
C6 C5 H5B . . 109.6 ?
H5A C5 H5B . . 108.1 ?
N1 C6 C5 . . 111.34(15) ?
N1 C6 H6A . . 109.4 ?
C5 C6 H6A . . 109.4 ?
N1 C6 H6B . . 109.4 ?
C5 C6 H6B . . 109.4 ?
H6A C6 H6B . . 108.0 ?
C26 C21 C22 . . 117.66(15) ?
C26 C21 N4 . . 123.34(14) ?
C22 C21 N4 . . 118.92(14) ?
C23 C22 C21 . . 121.61(16) ?
C23 C22 H22 . . 119.2 ?
C21 C22 H22 . . 119.2 ?
C24 C23 C22 . . 118.74(17) ?
C24 C23 H23 . . 120.6 ?
C22 C23 H23 . . 120.6 ?
C25 C24 C23 . . 121.80(16) ?
C25 C24 F24 . . 119.70(17) ?
C23 C24 F24 . . 118.50(17) ?
C24 C25 C26 . . 119.69(16) ?
C24 C25 H25 . . 120.2 ?
C26 C25 H25 . . 120.2 ?
C25 C26 C21 . . 120.47(16) ?
C25 C26 H26 . . 119.8 ?
C21 C26 H26 . . 119.8 ?
O31 C37 O32 . . 120.48(15) ?
O31 C37 C31 . . 123.05(16) ?
O32 C37 C31 . . 116.42(14) ?
C37 O32 H32 . . 106.3(15) ?
C36 C31 C32 . . 122.05(13) ?
C36 C31 C37 . . 118.46(13) ?
C32 C31 C37 . . 119.46(13) ?
O33 C32 C33 . . 124.33(13) ?
O33 C32 C31 . . 120.87(13) ?
C33 C32 C31 . . 114.80(13) ?
C34 C33 C32 . . 122.36(13) ?
C34 C33 N33 . . 116.65(13) ?
C32 C33 N33 . . 120.98(13) ?
C33 C34 C35 . . 119.82(14) ?
C33 C34 H34 . . 120.1 ?
C35 C34 H34 . . 120.1 ?
C34 C35 C36 . . 121.23(14) ?
C34 C35 N35 . . 118.82(14) ?
C36 C35 N35 . . 119.95(14) ?
C31 C36 C35 . . 119.54(14) ?
C31 C36 H36 . . 120.2 ?
C35 C36 H36 . . 120.2 ?
O34 N33 O35 . . 121.56(15) ?
O34 N33 C33 . . 120.20(13) ?
O35 N33 C33 . . 118.22(15) ?
O37 N35 O36 . . 123.20(15) ?
O37 N35 C35 . . 118.20(15) ?
O36 N35 C35 . . 118.59(15) ?

loop_
_geom_bond_atom_site_label_1
_geom_bond_atom_site_label_2
_geom_bond_site_symmetry_2
_geom_bond_distance
_geom_bond_publ_flag
N1 C6 . 1.481(2) ?
N1 C2 . 1.485(2) ?
N1 H11 . 0.898(19) ?
N1 H12 . 0.912(19) ?
C2 C3 . 1.498(2) ?
C2 H2A . 0.9700 ?
C2 H2B . 0.9700 ?
C3 N4 . 1.456(2) ?
C3 H3A . 0.9700 ?
C3 H3B . 0.9700 ?
N4 C21 . 1.4147(19) ?
N4 C5 . 1.454(2) ?
C5 C6 . 1.502(2) ?
C5 H5A . 0.9700 ?
C5 H5B . 0.9700 ?
C6 H6A . 0.9700 ?
C6 H6B . 0.9700 ?
C21 C26 . 1.387(2) ?
C21 C22 . 1.391(2) ?
C22 C23 . 1.376(2) ?
C22 H22 . 0.9300 ?
C23 C24 . 1.361(3) ?
C23 H23 . 0.9300 ?
C24 C25 . 1.353(3) ?
C24 F24 . 1.3664(19) ?
C25 C26 . 1.386(2) ?
C25 H25 . 0.9300 ?
C26 H26 . 0.9300 ?
C37 O31 . 1.2125(19) ?
C37 O32 . 1.308(2) ?
C37 C31 . 1.492(2) ?
O32 H32 . 0.97(3) ?
C31 C36 . 1.368(2) ?
C31 C32 . 1.441(2) ?
C32 O33 . 1.2719(18) ?
C32 C33 . 1.4318(19) ?
C33 C34 . 1.368(2) ?
C33 N33 . 1.4578(19) ?
C34 C35 . 1.372(2) ?
C34 H34 . 0.9300 ?
C35 C36 . 1.388(2) ?
C35 N35 . 1.450(2) ?
C36 H36 . 0.9300 ?
N33 O34 . 1.2089(19) ?
N33 O35 . 1.2129(18) ?
N35 O37 . 1.2187(19) ?
N35 O36 . 1.2224(19) ?

loop_
_geom_hbond_atom_site_label_D
_geom_hbond_atom_site_label_H
_geom_hbond_atom_site_label_A
_geom_hbond_site_symmetry_A
_geom_hbond_distance_DH
_geom_hbond_distance_HA
_geom_hbond_distance_DA
_geom_hbond_angle_DHA
_geom_hbond_publ_flag
N1 H11 O33 . 0.90(2) 2.014(19) 2.7968(18) 144.8(15) y
N1 H11 O34 . 0.90(2) 2.352(19) 3.049(2) 134.4(14) y
N1 H12 O31 4_566 0.912(19) 2.075(19) 2.959(2) 163.0(17) y
N1 H12 O32 4_566 0.912(19) 2.487(18) 3.1576(19) 130.7(15) y
O32 H32 O33 . 0.97(3) 1.55(3) 2.4676(17) 157(3) y
C2 H2B O35 4_565 0.97 2.51 3.313(2) 140 y

loop_
_geom_torsion_atom_site_label_1
_geom_torsion_atom_site_label_2
_geom_torsion_atom_site_label_3
_geom_torsion_atom_site_label_4
_geom_torsion_site_symmetry_1
_geom_torsion_site_symmetry_2
_geom_torsion_site_symmetry_3
_geom_torsion_site_symmetry_4
_geom_torsion
_geom_torsion_publ_flag
C6 N1 C2 C3 . . . . -54.64(19) ?
N1 C2 C3 N4 . . . . 58.34(18) ?
C2 C3 N4 C21 . . . . 160.93(13) ?
C2 C3 N4 C5 . . . . -61.10(18) ?
C21 N4 C5 C6 . . . . -163.70(14) ?
C3 N4 C5 C6 . . . . 59.05(19) ?
C2 N1 C6 C5 . . . . 53.7(2) ?
N4 C5 C6 N1 . . . . -55.5(2) ?
C5 N4 C21 C26 . . . . -2.9(2) ?
C3 N4 C21 C26 . . . . 131.79(17) ?
C5 N4 C21 C22 . . . . 173.56(16) ?
C3 N4 C21 C22 . . . . -51.7(2) ?
C26 C21 C22 C23 . . . . 1.3(3) ?
N4 C21 C22 C23 . . . . -175.35(16) ?
C21 C22 C23 C24 . . . . 0.1(3) ?
C22 C23 C24 C25 . . . . -1.1(3) ?
C22 C23 C24 F24 . . . . 178.99(16) ?
C23 C24 C25 C26 . . . . 0.6(3) ?
F24 C24 C25 C26 . . . . -179.47(16) ?
C24 C25 C26 C21 . . . . 0.9(3) ?
C22 C21 C26 C25 . . . . -1.8(2) ?
N4 C21 C26 C25 . . . . 174.71(15) ?
O31 C37 C31 C36 . . . . -2.3(2) ?
O32 C37 C31 C36 . . . . -179.71(15) ?
O31 C37 C31 C32 . . . . 175.74(15) ?
O32 C37 C31 C32 . . . . -1.7(2) ?
C36 C31 C32 O33 . . . . -174.27(14) ?
C37 C31 C32 O33 . . . . 7.8(2) ?
C36 C31 C32 C33 . . . . 4.9(2) ?
C37 C31 C32 C33 . . . . -173.01(13) ?
O33 C32 C33 C34 . . . . 175.03(14) ?
C31 C32 C33 C34 . . . . -4.1(2) ?
O33 C32 C33 N33 . . . . -4.5(2) ?
C31 C32 C33 N33 . . . . 176.36(13) ?
C32 C33 C34 C35 . . . . 0.6(2) ?
N33 C33 C34 C35 . . . . -179.81(14) ?
C33 C34 C35 C36 . . . . 2.4(2) ?
C33 C34 C35 N35 . . . . -177.75(14) ?
C32 C31 C36 C35 . . . . -2.2(2) ?
C37 C31 C36 C35 . . . . 175.71(14) ?
C34 C35 C36 C31 . . . . -1.6(2) ?
N35 C35 C36 C31 . . . . 178.55(14) ?
C34 C33 N33 O34 . . . . 171.04(15) ?
C32 C33 N33 O34 . . . . -9.4(2) ?
C34 C33 N33 O35 . . . . -7.2(2) ?
C32 C33 N33 O35 . . . . 172.40(16) ?
C34 C35 N35 O37 . . . . 169.81(15) ?
C36 C35 N35 O37 . . . . -10.4(2) ?
C34 C35 N35 O36 . . . . -9.1(2) ?
C36 C35 N35 O36 . . . . 170.72(15) ?

_cod_database_fobs_code 2243392
